data_2228609
loop_
_publ_author_name
'Zhao, Hua-Rong'
'Wang, Hai-Yan'
'Meng, Xiang-Wu'

_publ_section_title
;
 <i>N</i>-(3-Octyl-4-oxo-1,3-thiazolidin-2-ylidene)benzamide
;
_journal_coeditor_code XU5080
_journal_issue 12
_journal_name_full 'Acta Crystallographica Section E'
_journal_page_first o3285
_journal_paper_doi 10.1107/S1600536810047884
_journal_volume 66
_journal_year 2010
_chemical_formula_iupac 'C18 H24 N2 O2 S'
_chemical_formula_moiety 'C18 H24 N2 O2 S'
_chemical_formula_sum 'C18 H24 N2 O2 S'
_chemical_formula_weight 332.45
_chemical_name_systematic
;
<i>N</i>-(3-Octyl-4-oxo-1,3-thiazolidin-2-ylidene)benzamide
;
_space_group_IT_number 2
_symmetry_cell_setting triclinic
_symmetry_space_group_name_Hall '-P 1'
_symmetry_space_group_name_H-M 'P -1'
_atom_sites_solution_hydrogens geom
_atom_sites_solution_primary direct
_atom_sites_solution_secondary difmap
_audit_creation_method SHELXL-97
_cell_angle_alpha 97.008(5)
_cell_angle_beta 92.870(4)
_cell_angle_gamma 99.477(4)
_cell_formula_units_Z 2
_cell_length_a 5.3342(3)
_cell_length_b 8.6196(5)
_cell_length_c 20.0775(12)
_cell_measurement_reflns_used 2856
_cell_measurement_temperature 293(2)
_cell_measurement_theta_max 66.9615
_cell_measurement_theta_min 4.4521
_cell_volume 901.41(9)
_computing_cell_refinement 'CrysAlis RED (Oxford Diffraction, 2008)'
_computing_data_collection 'CrysAlis PRO (Oxford Diffraction, 2008)'
_computing_data_reduction 'CrysAlis RED (Oxford Diffraction, 2008)'
_computing_molecular_graphics 'ORTEP-3 for Windows (Farrugia, 1997)'
_computing_publication_material 'WinGX (Farrugia, 1999)'
_computing_structure_refinement 'SHELXL97 (Sheldrick, 2008)'
_computing_structure_solution 'SHELXS97 (Sheldrick, 2008)'
_diffrn_ambient_temperature 293(2)
_diffrn_measured_fraction_theta_full 0.993
_diffrn_measured_fraction_theta_max 0.993
_diffrn_measurement_device_type 'Oxford Diffraction Nova A'
_diffrn_measurement_method '\w scans'
_diffrn_radiation_monochromator graphite
_diffrn_radiation_source 'fine-focus sealed tube'
_diffrn_radiation_type MoK\a
_diffrn_radiation_wavelength 0.71073
_diffrn_reflns_av_R_equivalents 0.0389
_diffrn_reflns_av_sigmaI/netI 0.0283
_diffrn_reflns_limit_h_max 5
_diffrn_reflns_limit_h_min -6
_diffrn_reflns_limit_k_max 10
_diffrn_reflns_limit_k_min -9
_diffrn_reflns_limit_l_max 23
_diffrn_reflns_limit_l_min -23
_diffrn_reflns_number 8685
_diffrn_reflns_theta_full 25.12
_diffrn_reflns_theta_max 25.12
_diffrn_reflns_theta_min 2.05
_diffrn_standards_interval_count 0
_diffrn_standards_interval_time 0
_diffrn_standards_number 0
_exptl_absorpt_coefficient_mu 0.190
_exptl_absorpt_correction_type none
_exptl_crystal_colour yellow
_exptl_crystal_density_diffrn 1.225
_exptl_crystal_density_method 'not measured'
_exptl_crystal_description prism
_exptl_crystal_F_000 356
_exptl_crystal_size_max 0.26
_exptl_crystal_size_mid 0.18
_exptl_crystal_size_min 0.16
_refine_diff_density_max 0.179
_refine_diff_density_min -0.173
_refine_ls_extinction_method none
_refine_ls_goodness_of_fit_ref 1.030
_refine_ls_hydrogen_treatment constr
_refine_ls_matrix_type full
_refine_ls_number_parameters 208
_refine_ls_number_reflns 3205
_refine_ls_number_restraints 0
_refine_ls_restrained_S_all 1.030
_refine_ls_R_factor_all 0.0730
_refine_ls_R_factor_gt 0.0509
_refine_ls_shift/su_max 0.000
_refine_ls_shift/su_mean 0.000
_refine_ls_structure_factor_coef Fsqd
_refine_ls_weighting_details 'calc w=1/[\s^2^(Fo^2^)+(0.0633P)^2^+0.4272P] where P=(Fo^2^+2Fc^2^)/3'
_refine_ls_weighting_scheme calc
_refine_ls_wR_factor_gt 0.1339
_refine_ls_wR_factor_ref 0.1446
_reflns_number_gt 2371
_reflns_number_total 3205
_reflns_threshold_expression I>2sigma(I)
_cod_data_source_file xu5080.cif
_cod_data_source_block I
_cod_original_sg_symbol_Hall '-p 1'
_cod_database_code 2228609
_cod_database_fobs_code 2228609

loop_
_symmetry_equiv_pos_as_xyz
'x, y, z'
'-x, -y, -z'

loop_
_atom_site_type_symbol
_atom_site_label
_atom_site_fract_x
_atom_site_fract_y
_atom_site_fract_z
_atom_site_U_iso_or_equiv
_atom_site_adp_type
_atom_site_calc_flag
_atom_site_refinement_flags
_atom_site_occupancy
_atom_site_disorder_assembly
_atom_site_disorder_group
N N2 0.2339(4) 0.3596(2) 0.30556(10) 0.0496(5) Uani d . 1 . .
N N1 -0.1304(4) 0.2176(2) 0.34097(10) 0.0492(5) Uani d . 1 . .
C C9 0.4393(5) 0.4805(3) 0.32305(14) 0.0533(6) Uani d . 1 . .
C C8 0.0680(5) 0.3283(3) 0.35492(12) 0.0464(6) Uani d . 1 . .
C C10 0.4427(5) 0.5499(3) 0.39502(14) 0.0585(7) Uani d . 1 . .
H H10A 0.4422 0.6630 0.3982 0.070 Uiso calc R 1 . .
H H10B 0.5952 0.5337 0.4197 0.070 Uiso calc R 1 . .
O O1 -0.2580(4) 0.2654(2) 0.44909(9) 0.0680(6) Uani d . 1 . .
O O2 0.5957(4) 0.5200(2) 0.28388(11) 0.0733(6) Uani d . 1 . .
S S1 0.16338(13) 0.45285(8) 0.42998(3) 0.0534(2) Uani d . 1 . .
C C7 -0.2882(5) 0.1901(3) 0.39283(13) 0.0508(6) Uani d . 1 . .
C C1 -0.5089(5) 0.0581(3) 0.37455(13) 0.0495(6) Uani d . 1 . .
C C11 0.1963(5) 0.2715(3) 0.23775(13) 0.0569(7) Uani d . 1 . .
H H11A 0.1125 0.1638 0.2402 0.068 Uiso calc R 1 . .
H H11B 0.3613 0.2663 0.2202 0.068 Uiso calc R 1 . .
C C2 -0.5494(5) -0.0279(3) 0.31152(14) 0.0598(7) Uani d . 1 . .
H H2 -0.4341 -0.0064 0.2792 0.072 Uiso calc R 1 . .
C C6 -0.6820(5) 0.0229(3) 0.42264(15) 0.0606(7) Uani d . 1 . .
H H6 -0.6555 0.0795 0.4656 0.073 Uiso calc R 1 . .
C C5 -0.8909(6) -0.0944(4) 0.40707(18) 0.0712(8) Uani d . 1 . .
H H5 -1.0049 -0.1172 0.4395 0.085 Uiso calc R 1 . .
C C4 -0.9324(6) -0.1783(4) 0.34373(19) 0.0735(9) Uani d . 1 . .
H H4 -1.0759 -0.2565 0.3331 0.088 Uiso calc R 1 . .
C C13 -0.0006(7) 0.2535(5) 0.12043(15) 0.0816(10) Uani d . 1 . .
H H13A 0.1634 0.2576 0.1013 0.098 Uiso calc R 1 . .
H H13B -0.0658 0.1432 0.1241 0.098 Uiso calc R 1 . .
C C12 0.0397(6) 0.3448(4) 0.18997(14) 0.0730(9) Uani d . 1 . .
H H12A 0.1241 0.4523 0.1872 0.088 Uiso calc R 1 . .
H H12B -0.1249 0.3508 0.2077 0.088 Uiso calc R 1 . .
C C3 -0.7605(6) -0.1462(4) 0.29574(17) 0.0721(9) Uani d . 1 . .
H H3 -0.7867 -0.2041 0.2530 0.086 Uiso calc R 1 . .
C C15 -0.2276(8) 0.2222(6) 0.00389(18) 0.1053(13) Uani d . 1 . .
H H15A -0.2838 0.1109 0.0076 0.126 Uiso calc R 1 . .
H H15B -0.0679 0.2307 -0.0176 0.126 Uiso calc R 1 . .
C C14 -0.1781(8) 0.3108(5) 0.07302(17) 0.0976(12) Uani d . 1 . .
H H14A -0.3401 0.3090 0.0930 0.117 Uiso calc R 1 . .
H H14B -0.1106 0.4207 0.0691 0.117 Uiso calc R 1 . .
C C17 -0.4809(10) 0.1911(7) -0.1089(2) 0.1358(19) Uani d . 1 . .
H H17A -0.5318 0.0792 -0.1055 0.163 Uiso calc R 1 . .
H H17B -0.3262 0.2022 -0.1326 0.163 Uiso calc R 1 . .
C C16 -0.4209(9) 0.2749(6) -0.04136(19) 0.1114(14) Uani d . 1 . .
H H16A -0.5784 0.2690 -0.0189 0.134 Uiso calc R 1 . .
H H16B -0.3621 0.3859 -0.0452 0.134 Uiso calc R 1 . .
C C18 -0.6818(9) 0.2415(7) -0.1504(2) 0.1289(18) Uani d . 1 . .
H H18A -0.7081 0.1765 -0.1933 0.193 Uiso calc R 1 . .
H H18B -0.6304 0.3505 -0.1567 0.193 Uiso calc R 1 . .
H H18C -0.8375 0.2302 -0.1280 0.193 Uiso calc R 1 . .

loop_
_atom_site_aniso_label
_atom_site_aniso_U_11
_atom_site_aniso_U_22
_atom_site_aniso_U_33
_atom_site_aniso_U_12
_atom_site_aniso_U_13
_atom_site_aniso_U_23
N2 0.0480(11) 0.0528(12) 0.0450(11) 0.0005(10) 0.0052(9) 0.0055(9)
N1 0.0485(11) 0.0499(12) 0.0463(12) 0.0009(10) 0.0016(9) 0.0058(9)
C9 0.0484(14) 0.0498(15) 0.0606(16) 0.0042(12) 0.0051(12) 0.0080(12)
C8 0.0474(13) 0.0485(14) 0.0435(13) 0.0085(11) 0.0025(10) 0.0074(11)
C10 0.0509(15) 0.0552(16) 0.0643(17) -0.0023(12) -0.0024(13) 0.0066(13)
O1 0.0687(12) 0.0731(13) 0.0520(11) -0.0099(10) 0.0110(9) -0.0052(10)
O2 0.0613(12) 0.0734(14) 0.0804(14) -0.0074(10) 0.0208(11) 0.0104(11)
S1 0.0525(4) 0.0583(4) 0.0445(4) 0.0010(3) 0.0008(3) -0.0002(3)
C7 0.0477(14) 0.0528(15) 0.0519(15) 0.0065(12) 0.0025(11) 0.0100(12)
C1 0.0447(13) 0.0500(14) 0.0537(15) 0.0063(11) 0.0025(11) 0.0099(12)
C11 0.0572(15) 0.0606(16) 0.0497(15) 0.0037(13) 0.0105(12) 0.0012(13)
C2 0.0558(16) 0.0597(17) 0.0600(17) -0.0015(13) 0.0014(13) 0.0091(14)
C6 0.0517(15) 0.0645(18) 0.0671(18) 0.0083(13) 0.0082(13) 0.0153(14)
C5 0.0541(17) 0.073(2) 0.089(2) 0.0048(15) 0.0147(16) 0.0263(18)
C4 0.0518(16) 0.0626(19) 0.102(3) -0.0080(14) -0.0050(17) 0.0241(18)
C13 0.088(2) 0.097(3) 0.0558(18) 0.011(2) 0.0007(16) 0.0037(17)
C12 0.077(2) 0.086(2) 0.0543(17) 0.0132(17) 0.0032(15) 0.0036(16)
C3 0.0703(19) 0.0631(19) 0.073(2) -0.0051(15) -0.0111(16) 0.0013(15)
C15 0.116(3) 0.130(4) 0.063(2) 0.014(3) -0.010(2) 0.004(2)
C14 0.105(3) 0.122(3) 0.063(2) 0.018(2) -0.0113(19) 0.009(2)
C17 0.153(4) 0.185(5) 0.068(3) 0.049(4) -0.022(3) -0.004(3)
C16 0.120(3) 0.137(4) 0.073(2) 0.021(3) -0.012(2) 0.006(2)
C18 0.129(4) 0.182(5) 0.076(3) 0.042(4) -0.017(3) 0.003(3)

loop_
_atom_type_symbol
_atom_type_description
_atom_type_scat_dispersion_real
_atom_type_scat_dispersion_imag
_atom_type_scat_source
C C 0.0033 0.0016 'International Tables Vol C Tables 4.2.6.8 and 6.1.1.4'
H H 0.0000 0.0000 'International Tables Vol C Tables 4.2.6.8 and 6.1.1.4'
N N 0.0061 0.0033 'International Tables Vol C Tables 4.2.6.8 and 6.1.1.4'
O O 0.0106 0.0060 'International Tables Vol C Tables 4.2.6.8 and 6.1.1.4'
S S 0.1246 0.1234 'International Tables Vol C Tables 4.2.6.8 and 6.1.1.4'

loop_
_geom_angle_atom_site_label_1
_geom_angle_atom_site_label_2
_geom_angle_atom_site_label_3
_geom_angle_site_symmetry_1
_geom_angle_site_symmetry_3
_geom_angle
_geom_angle_publ_flag
C9 N2 C8 . . 116.6(2) ?
C9 N2 C11 . . 120.8(2) ?
C8 N2 C11 . . 122.6(2) ?
C8 N1 C7 . . 116.6(2) ?
O2 C9 N2 . . 122.6(3) ?
O2 C9 C10 . . 126.0(2) ?
N2 C9 C10 . . 111.4(2) ?
N1 C8 N2 . . 119.3(2) ?
N1 C8 S1 . . 128.94(19) ?
N2 C8 S1 . . 111.79(18) ?
C9 C10 S1 . . 108.19(18) ?
C9 C10 H10A . . 110.1 ?
S1 C10 H10A . . 110.1 ?
C9 C10 H10B . . 110.1 ?
S1 C10 H10B . . 110.1 ?
H10A C10 H10B . . 108.4 ?
C8 S1 C10 . . 91.98(12) ?
O1 C7 N1 . . 125.0(2) ?
O1 C7 C1 . . 120.7(2) ?
N1 C7 C1 . . 114.3(2) ?
C2 C1 C6 . . 119.0(2) ?
C2 C1 C7 . . 122.1(2) ?
C6 C1 C7 . . 118.9(2) ?
N2 C11 C12 . . 113.0(2) ?
N2 C11 H11A . . 109.0 ?
C12 C11 H11A . . 109.0 ?
N2 C11 H11B . . 109.0 ?
C12 C11 H11B . . 109.0 ?
H11A C11 H11B . . 107.8 ?
C1 C2 C3 . . 120.5(3) ?
C1 C2 H2 . . 119.7 ?
C3 C2 H2 . . 119.7 ?
C5 C6 C1 . . 120.5(3) ?
C5 C6 H6 . . 119.7 ?
C1 C6 H6 . . 119.7 ?
C6 C5 C4 . . 120.2(3) ?
C6 C5 H5 . . 119.9 ?
C4 C5 H5 . . 119.9 ?
C5 C4 C3 . . 119.9(3) ?
C5 C4 H4 . . 120.0 ?
C3 C4 H4 . . 120.0 ?
C14 C13 C12 . . 115.2(3) ?
C14 C13 H13A . . 108.5 ?
C12 C13 H13A . . 108.5 ?
C14 C13 H13B . . 108.5 ?
C12 C13 H13B . . 108.5 ?
H13A C13 H13B . . 107.5 ?
C11 C12 C13 . . 113.0(3) ?
C11 C12 H12A . . 109.0 ?
C13 C12 H12A . . 109.0 ?
C11 C12 H12B . . 109.0 ?
C13 C12 H12B . . 109.0 ?
H12A C12 H12B . . 107.8 ?
C2 C3 C4 . . 119.8(3) ?
C2 C3 H3 . . 120.1 ?
C4 C3 H3 . . 120.1 ?
C14 C15 C16 . . 116.1(4) ?
C14 C15 H15A . . 108.3 ?
C16 C15 H15A . . 108.3 ?
C14 C15 H15B . . 108.3 ?
C16 C15 H15B . . 108.3 ?
H15A C15 H15B . . 107.4 ?
C15 C14 C13 . . 117.1(4) ?
C15 C14 H14A . . 108.0 ?
C13 C14 H14A . . 108.0 ?
C15 C14 H14B . . 108.0 ?
C13 C14 H14B . . 108.0 ?
H14A C14 H14B . . 107.3 ?
C16 C17 C18 . . 116.8(4) ?
C16 C17 H17A . . 108.1 ?
C18 C17 H17A . . 108.1 ?
C16 C17 H17B . . 108.1 ?
C18 C17 H17B . . 108.1 ?
H17A C17 H17B . . 107.3 ?
C17 C16 C15 . . 118.6(4) ?
C17 C16 H16A . . 107.7 ?
C15 C16 H16A . . 107.7 ?
C17 C16 H16B . . 107.7 ?
C15 C16 H16B . . 107.7 ?
H16A C16 H16B . . 107.1 ?
C17 C18 H18A . . 109.5 ?
C17 C18 H18B . . 109.5 ?
H18A C18 H18B . . 109.5 ?
C17 C18 H18C . . 109.5 ?
H18A C18 H18C . . 109.5 ?
H18B C18 H18C . . 109.5 ?

loop_
_geom_bond_atom_site_label_1
_geom_bond_atom_site_label_2
_geom_bond_site_symmetry_2
_geom_bond_distance
_geom_bond_publ_flag
N2 C9 . 1.380(3) ?
N2 C8 . 1.383(3) ?
N2 C11 . 1.463(3) ?
N1 C8 . 1.297(3) ?
N1 C7 . 1.390(3) ?
C9 O2 . 1.212(3) ?
C9 C10 . 1.493(4) ?
C8 S1 . 1.741(2) ?
C10 S1 . 1.802(3) ?
C10 H10A . 0.9700 ?
C10 H10B . 0.9700 ?
O1 C7 . 1.221(3) ?
C7 C1 . 1.493(4) ?
C1 C2 . 1.374(4) ?
C1 C6 . 1.395(4) ?
C11 C12 . 1.503(4) ?
C11 H11A . 0.9700 ?
C11 H11B . 0.9700 ?
C2 C3 . 1.384(4) ?
C2 H2 . 0.9300 ?
C6 C5 . 1.371(4) ?
C6 H6 . 0.9300 ?
C5 C4 . 1.373(5) ?
C5 H5 . 0.9300 ?
C4 C3 . 1.384(5) ?
C4 H4 . 0.9300 ?
C13 C14 . 1.492(5) ?
C13 C12 . 1.504(4) ?
C13 H13A . 0.9700 ?
C13 H13B . 0.9700 ?
C12 H12A . 0.9700 ?
C12 H12B . 0.9700 ?
C3 H3 . 0.9300 ?
C15 C14 . 1.489(5) ?
C15 C16 . 1.502(5) ?
C15 H15A . 0.9700 ?
C15 H15B . 0.9700 ?
C14 H14A . 0.9700 ?
C14 H14B . 0.9700 ?
C17 C16 . 1.451(5) ?
C17 C18 . 1.477(6) ?
C17 H17A . 0.9700 ?
C17 H17B . 0.9700 ?
C16 H16A . 0.9700 ?
C16 H16B . 0.9700 ?
C18 H18A . 0.9600 ?
C18 H18B . 0.9600 ?
C18 H18C . 0.9600 ?

loop_
_geom_hbond_atom_site_label_D
_geom_hbond_atom_site_label_H
_geom_hbond_atom_site_label_A
_geom_hbond_site_symmetry_A
_geom_hbond_distance_DH
_geom_hbond_distance_HA
_geom_hbond_distance_DA
_geom_hbond_angle_DHA
_geom_hbond_publ_flag
C4 H4 O2 1_345 0.93 2.45 3.365(4) 168 y

loop_
_cod_related_entry_id
_cod_related_entry_database
_cod_related_entry_code
1 ChemSpider 30656399
